data_4020743
loop_
_publ_author_name
'Panchami Prabhakaran'
'Vedavati G. Puranik'
'Gangadhar J. Sanjayan'

_publ_section_title
;
 Preorganizing Linear (Self-Complementary) Quadruple
 Hydrogen-Bonding Arrays Using Intramolecular
 Hydrogen Bonding as the Sole Force
;
_journal_name_full 'Journal of Organic Chemistry'
_journal_page_first 10067
_journal_page_last 10072
_journal_paper_doi 10.1021/jo051768a
_journal_volume 70
_journal_year 2005
_chemical_formula_moiety 'C11 H22 N4 O3'
_chemical_formula_sum 'C11 H22 N4 O3'
_chemical_formula_weight 258.33
_space_group_IT_number 14
_symmetry_cell_setting monoclinic
_symmetry_space_group_name_Hall '-P 2ybc'
_symmetry_space_group_name_H-M 'P 1 21/c 1'
_cell_angle_alpha 90.00
_cell_angle_beta 108.742(3)
_cell_angle_gamma 90.00
_cell_formula_units_Z 4
_cell_length_a 11.6506(15)
_cell_length_b 15.1430(19)
_cell_length_c 8.9226(11)
_cell_measurement_temperature 293(2)
_cell_volume 1490.7(3)
_diffrn_ambient_temperature 293(2)
_exptl_crystal_density_diffrn 1.151
_cod_depositor_comments
;
The following automatic conversions were performed:
'_symmetry_cell_setting' value 'Monoclinic' changed to 'monoclinic'
according to '/home/saulius/struct/CIF-dictionaries/cif_core.dic'
dictionary named 'cif_core.dic' version 2.4.1 from 2010-06-29.

Automatic conversion script
Id: cif_fix_enum 1527 2010-12-29 10:47:43Z saulius 
;
_cod_original_sg_symbol_H-M 'P 21/c'
_cod_database_code 4020743

loop_
_symmetry_equiv_pos_as_xyz
'x, y, z'
'-x, y+1/2, -z+1/2'
'-x, -y, -z'
'x, -y-1/2, z-1/2'

loop_
_atom_site_label
_atom_site_type_symbol
_atom_site_fract_x
_atom_site_fract_y
_atom_site_fract_z
_atom_site_U_iso_or_equiv
_atom_site_adp_type
_atom_site_occupancy
_atom_site_symmetry_multiplicity
_atom_site_calc_flag
_atom_site_refinement_flags
_atom_site_disorder_assembly
_atom_site_disorder_group
O1 O 0.3102(5) 0.1743(4) 1.2928(4) 0.157(2) Uani 1 1 d . . .
O2 O 0.0968(5) 0.1880(3) 0.7223(4) 0.1039(16) Uani 1 1 d . . .
O3 O -0.0677(4) 0.1018(2) 0.6355(4) 0.0947(15) Uani 1 1 d . . .
N1 N 0.3589(8) 0.2707(8) 1.1292(6) 0.212(5) Uani 1 1 d D . .
H1 H 0.3384 0.2995 1.0416 0.255 Uiso 1 1 calc R A 1
N2 N 0.2132(6) 0.1692(5) 1.0232(5) 0.111(2) Uani 1 1 d . . .
H2 H 0.2123 0.1924 0.9349 0.133 Uiso 1 1 calc R B .
N3 N 0.1406(6) 0.0535(4) 1.1429(5) 0.122(2) Uani 1 1 d . . .
H3A H 0.0905 0.0108 1.1362 0.147 Uiso 1 1 calc R B .
H3B H 0.1955 0.0647 1.2316 0.147 Uiso 1 1 calc R . .
N4 N 0.0459(5) 0.0816(3) 0.8808(4) 0.0984(18) Uani 1 1 d . . .
C1 C 0.2957(8) 0.2034(8) 1.1583(7) 0.139(3) Uani 1 1 d . B .
C2 C 0.1331(8) 0.1026(5) 1.0144(6) 0.101(2) Uani 1 1 d . B .
C3 C 0.0324(7) 0.1291(4) 0.7466(5) 0.0844(19) Uani 1 1 d . B .
C4 C -0.1046(7) 0.1398(3) 0.4735(5) 0.093(2) Uani 1 1 d . . .
C5 C -0.2142(9) 0.0837(6) 0.3922(8) 0.172(4) Uani 1 1 d . . .
H5A H -0.1913 0.0226 0.4012 0.258 Uiso 1 1 calc R . .
H5B H -0.2454 0.0997 0.2824 0.258 Uiso 1 1 calc R . .
H5C H -0.2754 0.0933 0.4413 0.258 Uiso 1 1 calc R . .
C6 C -0.0071(7) 0.1261(4) 0.3968(6) 0.119(3) Uani 1 1 d . . .
H6A H 0.0607 0.1638 0.4465 0.179 Uiso 1 1 calc R . .
H6B H -0.0391 0.1402 0.2862 0.179 Uiso 1 1 calc R . .
H6C H 0.0189 0.0656 0.4091 0.179 Uiso 1 1 calc R . .
C7 C -0.1359(7) 0.2354(4) 0.4802(7) 0.112(2) Uani 1 1 d . . .
H7A H -0.1864 0.2423 0.5458 0.168 Uiso 1 1 calc R . .
H7B H -0.1784 0.2561 0.3753 0.168 Uiso 1 1 calc R . .
H7C H -0.0629 0.2691 0.5236 0.168 Uiso 1 1 calc R . .
C8 C 0.468(2) 0.2899(16) 1.264(3) 0.113(10) Uiso 0.25 1 d PDU B 1
C9 C 0.426(2) 0.3870(14) 1.266(3) 0.074(6) Uiso 0.25 1 d PDU B 1
C10 C 0.482(3) 0.439(2) 1.161(4) 0.124(10) Uiso 0.25 1 d PDU B 1
C11 C 0.527(5) 0.395(6) 1.431(4) 0.31(4) Uiso 0.25 1 d PDU B 1
C8' C 0.402(2) 0.349(2) 1.247(3) 0.089(10) Uiso 0.25 1 d PDU B 2
C9' C 0.538(2) 0.348(2) 1.284(3) 0.081(9) Uiso 0.25 1 d PDU B 2
C10' C 0.575(4) 0.352(3) 1.133(4) 0.159(17) Uiso 0.25 1 d PDU B 2
C11' C 0.628(3) 0.410(3) 1.401(4) 0.129(14) Uiso 0.25 1 d PDU B 2
C8" C 0.401(6) 0.334(5) 1.263(7) 0.24(3) Uiso 0.25 1 d PDU B 3
C9" C 0.507(4) 0.395(3) 1.267(4) 0.17(2) Uiso 0.25 1 d PDU B 3
C10" C 0.536(5) 0.424(3) 1.119(5) 0.149(14) Uiso 0.25 1 d PDU B 3
C11" C 0.593(3) 0.444(2) 1.417(3) 0.095(9) Uiso 0.25 1 d PDU B 3
C8P C 0.513(4) 0.270(2) 1.244(4) 0.130(12) Uiso 0.25 1 d PDU B 4
C9P C 0.518(3) 0.372(3) 1.268(3) 0.113(18) Uiso 0.25 1 d PDU B 4
C10P C 0.596(4) 0.392(3) 1.160(4) 0.126(12) Uiso 0.25 1 d PDU B 4
C11P C 0.598(3) 0.395(2) 1.440(2) 0.075(7) Uiso 0.25 1 d PDU B 4

loop_
_atom_site_aniso_label
_atom_site_aniso_U_11
_atom_site_aniso_U_22
_atom_site_aniso_U_33
_atom_site_aniso_U_23
_atom_site_aniso_U_13
_atom_site_aniso_U_12
O1 0.152(5) 0.278(7) 0.033(2) 0.014(3) 0.019(2) 0.018(4)
O2 0.156(4) 0.108(3) 0.0400(19) 0.0102(19) 0.020(2) -0.004(3)
O3 0.170(4) 0.068(2) 0.0409(19) 0.0036(15) 0.027(2) -0.013(2)
N1 0.179(8) 0.404(14) 0.036(3) -0.007(5) 0.009(4) -0.115(9)
N2 0.138(5) 0.159(6) 0.035(2) 0.011(3) 0.027(3) 0.034(4)
N3 0.206(6) 0.119(4) 0.042(2) 0.024(2) 0.040(3) 0.055(4)
N4 0.189(5) 0.070(3) 0.037(2) 0.0109(19) 0.037(3) 0.041(3)
C1 0.123(7) 0.249(10) 0.038(3) 0.009(4) 0.014(4) 0.006(6)
C2 0.163(7) 0.107(5) 0.037(3) 0.012(3) 0.038(4) 0.060(5)
C3 0.148(6) 0.065(3) 0.036(3) -0.002(2) 0.025(3) 0.019(4)
C4 0.163(6) 0.070(4) 0.031(2) 0.006(2) 0.010(3) -0.009(3)
C5 0.232(10) 0.181(8) 0.070(4) 0.005(4) 0.001(5) -0.087(8)
C6 0.232(9) 0.084(4) 0.049(3) -0.001(3) 0.056(4) 0.001(4)
C7 0.161(7) 0.098(5) 0.067(4) 0.019(3) 0.022(4) 0.032(4)

loop_
_geom_bond_atom_site_label_1
_geom_bond_atom_site_label_2
_geom_bond_distance
_geom_bond_site_symmetry_2
_geom_bond_publ_flag
O1 C1 1.238(8) . ?
O2 C3 1.228(7) . ?
O3 C3 1.331(7) . ?
O3 C4 1.485(5) . ?
N1 C1 1.331(12) . ?
N1 C8 1.472(18) . ?
N1 C8" 1.49(2) . ?
N1 C8' 1.557(18) . ?
N1 C8P 1.76(4) . ?
N1 H1 0.8600 . ?
N2 C2 1.358(9) . ?
N2 C1 1.379(9) . ?
N2 H2 0.8600 . ?
N3 C2 1.346(7) . ?
N3 H3A 0.8600 . ?
N3 H3B 0.8600 . ?
N4 C2 1.332(8) . ?
N4 C3 1.363(7) . ?
C4 C7 1.498(8) . ?
C4 C5 1.511(10) . ?
C4 C6 1.517(9) . ?
C5 H5A 0.9600 . ?
C5 H5B 0.9600 . ?
C5 H5C 0.9600 . ?
C6 H6A 0.9600 . ?
C6 H6B 0.9600 . ?
C6 H6C 0.9600 . ?
C7 H7A 0.9600 . ?
C7 H7B 0.9600 . ?
C7 H7C 0.9600 . ?
C8 C9 1.55(2) . ?
C9 C10 1.522(19) . ?
C9 C11 1.57(2) . ?
C8' C9' 1.517(19) . ?
C9' C10' 1.540(19) . ?
C9' C11' 1.542(19) . ?
C8" C9" 1.52(2) . ?
C9" C10" 1.53(2) . ?
C9" C11" 1.577(19) . ?
C8P C9P 1.55(2) . ?
C9P C10P 1.551(19) . ?
C9P C11P 1.562(19) . ?
